data_1504016
loop_
_publ_author_name
'Zhang, Hongyu'
'Karasawa, Takashi'
'Yamada, Hiroshi'
'Wakamiya, Atsushi'
'Yamaguchi, Shigehiro'

_publ_section_title
;
 Intramolecular reductive double cyclization of
 o,o'-bis(arylcarbonyl)diphenylacetylenes: synthesis of ladder
 pi-conjugated skeletons.
;
_journal_issue 14
_journal_name_full 'Organic letters'
_journal_page_first 3076
_journal_page_last 3079
_journal_paper_doi 10.1021/ol901148p
_journal_volume 11
_journal_year 2009
_chemical_formula_sum 'C32 H28 O3'
_chemical_formula_weight 460.54
_chemical_melting_point_gt 573
_chemical_name_systematic
; 
 ? 
;
_space_group_IT_number 2
_symmetry_cell_setting triclinic
_symmetry_space_group_name_Hall '-P 1'
_symmetry_space_group_name_H-M 'P -1'
_atom_sites_solution_hydrogens geom
_atom_sites_solution_primary direct
_atom_sites_solution_secondary difmap
_audit_creation_method SHELXL-97
_cell_angle_alpha 68.111(18)
_cell_angle_beta 84.53(2)
_cell_angle_gamma 76.94(2)
_cell_formula_units_Z 2
_cell_length_a 9.372(4)
_cell_length_b 10.346(3)
_cell_length_c 13.724(5)
_cell_measurement_reflns_used 2609
_cell_measurement_temperature 123(2)
_cell_measurement_theta_max 31.5050
_cell_measurement_theta_min 2.1688
_cell_volume 1202.8(8)
_computing_molecular_graphics 'ORTEP 3 for windows'
_computing_structure_refinement 'SHELXL-97 (Sheldrick, 1997)'
_computing_structure_solution 'SHELXS-97 (Sheldrick, 1990)'
_diffrn_ambient_temperature 123(2)
_diffrn_measured_fraction_theta_full 0.982
_diffrn_measured_fraction_theta_max 0.982
_diffrn_measurement_device_type
;
Saturn70 CCD (4x4 bin mode) with MicroMax-007
;
_diffrn_radiation_monochromator graphite
_diffrn_radiation_source 'fine-focus sealed tube'
_diffrn_radiation_type MoK\a
_diffrn_radiation_wavelength 0.71070
_diffrn_reflns_av_R_equivalents 0.0395
_diffrn_reflns_av_sigmaI/netI 0.0695
_diffrn_reflns_limit_h_max 11
_diffrn_reflns_limit_h_min -11
_diffrn_reflns_limit_k_max 12
_diffrn_reflns_limit_k_min -12
_diffrn_reflns_limit_l_max 16
_diffrn_reflns_limit_l_min -15
_diffrn_reflns_number 8085
_diffrn_reflns_theta_full 25.00
_diffrn_reflns_theta_max 25.00
_diffrn_reflns_theta_min 2.17
_exptl_absorpt_coefficient_mu 0.080
_exptl_absorpt_correction_T_max 0.9960
_exptl_absorpt_correction_T_min 0.9841
_exptl_absorpt_correction_type multi-scan
_exptl_absorpt_process_details 'Jacobson, R. (1998) Private communication'
_exptl_crystal_colour colorless
_exptl_crystal_density_diffrn 1.272
_exptl_crystal_density_method 'not measured'
_exptl_crystal_description block
_exptl_crystal_F_000 488
_exptl_crystal_size_max 0.20
_exptl_crystal_size_mid 0.05
_exptl_crystal_size_min 0.05
_refine_diff_density_max 0.264
_refine_diff_density_min -0.237
_refine_diff_density_rms 0.048
_refine_ls_extinction_coef none
_refine_ls_extinction_method none
_refine_ls_goodness_of_fit_ref 1.083
_refine_ls_hydrogen_treatment none
_refine_ls_matrix_type full
_refine_ls_number_parameters 399
_refine_ls_number_reflns 4168
_refine_ls_number_restraints 4
_refine_ls_restrained_S_all 1.082
_refine_ls_R_factor_all 0.1046
_refine_ls_R_factor_gt 0.0581
_refine_ls_shift/su_max 0.000
_refine_ls_shift/su_mean 0.000
_refine_ls_structure_factor_coef Fsqd
_refine_ls_weighting_details 'calc w=1/[\s^2^(Fo^2^)+(0.0689P)^2^+0.0000P] where P=(Fo^2^+2Fc^2^)/3'
_refine_ls_weighting_scheme calc
_refine_ls_wR_factor_gt 0.1263
_refine_ls_wR_factor_ref 0.1526
_reflns_number_gt 2572
_reflns_number_total 4168
_reflns_threshold_expression >2sigma(I)
_cod_data_source_file ol901148p_si_002.cif
_cod_data_source_block trans2b
_cod_depositor_comments
;
The following automatic conversions were performed:

'_chemical_melting_point' tag was changed to
'_chemical_melting_point_gt' since the value was specified 'more
than' ('>') a certain temperature. The value '>573' was changed to
'573' - it should be numeric and without a unit designator.

Automatic conversion script
Id: cif_fix_values 1715 2011-07-08 13:25:40Z adriana 
;
_cod_original_cell_volume 1202.7(7)
_cod_original_sg_symbol_H-M P-1
_cod_database_code 1504016

loop_
_symmetry_equiv_pos_as_xyz
'x, y, z'
'-x, -y, -z'

loop_
_atom_site_label
_atom_site_type_symbol
_atom_site_fract_x
_atom_site_fract_y
_atom_site_fract_z
_atom_site_U_iso_or_equiv
_atom_site_adp_type
_atom_site_occupancy
_atom_site_symmetry_multiplicity
_atom_site_calc_flag
_atom_site_refinement_flags
_atom_site_disorder_group
C1 C 0.0152(3) 0.4982(3) 0.45210(17) 0.0250(6) Uani 1 1 d . .
C2 C 0.0936(3) 0.6154(3) 0.38376(18) 0.0257(6) Uani 1 1 d . .
C3 C 0.2473(3) 0.5564(3) 0.35122(18) 0.0251(6) Uani 1 1 d . .
C4 C 0.2914(3) 0.5918(3) 0.24691(19) 0.0295(6) Uani 1 1 d . .
H1 H 0.2246 0.6538 0.1931 0.035 Uiso 1 1 calc R .
C5 C 0.4328(3) 0.5374(3) 0.2206(2) 0.0349(7) Uani 1 1 d . .
H2 H 0.4618 0.5620 0.1488 0.042 Uiso 1 1 calc R .
C6 C 0.5311(3) 0.4485(3) 0.2972(2) 0.0355(7) Uani 1 1 d . .
H3 H 0.6279 0.4118 0.2788 0.043 Uiso 1 1 calc R .
C7 C 0.4878(3) 0.4129(3) 0.4014(2) 0.0381(7) Uani 1 1 d . .
H4 H 0.5551 0.3509 0.4548 0.046 Uiso 1 1 calc R .
C8 C 0.3476(3) 0.4665(3) 0.4284(2) 0.0349(7) Uani 1 1 d . .
H5 H 0.3195 0.4417 0.5003 0.042 Uiso 1 1 calc R .
O1 O 0.01546(19) 0.70707(18) 0.28988(12) 0.0294(5) Uani 1 1 d . .
H6 H -0.0742 0.7260 0.3041 0.044 Uiso 1 1 calc R .
C9 C -0.0315(3) 0.3778(3) 0.44238(18) 0.0254(6) Uani 1 1 d . .
C10 C -0.0191(3) 0.3269(3) 0.3603(2) 0.0301(6) Uani 1 1 d . .
H7 H 0.0248 0.3736 0.2950 0.036 Uiso 1 1 calc R .
C11 C -0.0732(3) 0.2052(3) 0.3774(2) 0.0337(7) Uani 1 1 d . .
H8 H -0.0662 0.1683 0.3229 0.040 Uiso 1 1 calc R .
C12 C -0.1366(3) 0.1379(3) 0.4721(2) 0.0328(7) Uani 1 1 d . .
H9 H -0.1730 0.0552 0.4819 0.039 Uiso 1 1 calc R .
C13 C -0.1482(3) 0.1889(3) 0.5538(2) 0.0286(6) Uani 1 1 d . .
H10 H -0.1916 0.1416 0.6191 0.034 Uiso 1 1 calc R .
C14 C -0.0957(3) 0.3090(3) 0.53832(18) 0.0254(6) Uani 1 1 d . .
C15 C 0.0207(5) 0.0762(4) 1.1001(3) 0.0222(14) Uani 0.676(9) 1 d P 1
C16 C 0.0938(6) 0.2051(5) 1.0692(3) 0.0217(11) Uani 0.676(9) 1 d P 1
C17 C 0.0929(8) 0.2962(6) 0.9640(5) 0.0307(14) Uani 0.676(9) 1 d P 1
H11 H 0.0474 0.2793 0.9122 0.037 Uiso 0.676(9) 1 calc PR 1
C18 C 0.1608(3) 0.4135(3) 0.9367(2) 0.0415(8) Uani 1 1 d . .
H12 H 0.1696 0.4709 0.8648 0.050 Uiso 0.676(9) 1 calc PR 1
H13 H 0.1373 0.4844 0.8693 0.050 Uiso 0.324(9) 1 calc PR 2
C19 C 0.2142(3) 0.4458(3) 1.0124(2) 0.0420(8) Uani 1 1 d . .
H14 H 0.2485 0.5316 0.9938 0.050 Uiso 1 1 calc R .
C20 C 0.2182(3) 0.3538(3) 1.1155(2) 0.0376(7) Uani 1 1 d . .
H15 H 0.2565 0.3755 1.1679 0.045 Uiso 1 1 calc R .
C21 C 0.1661(3) 0.2296(3) 1.1425(2) 0.0407(8) Uani 1 1 d . .
H16 H 0.1798 0.1607 1.2116 0.049 Uiso 0.676(9) 1 calc PR 1
H17 H 0.1386 0.1802 1.2128 0.049 Uiso 0.324(9) 1 calc PR 2
O2 O 0.0966(10) -0.0237(11) 1.2022(8) 0.062(3) Uani 0.676(9) 1 d P 1
H18 H 0.0903 -0.1076 1.2128 0.093 Uiso 0.676(9) 1 calc PR 1
C22 C 0.0592(8) -0.0010(6) 1.0254(5) 0.0179(17) Uani 0.676(9) 1 d P 1
C23 C 0.1912(6) -0.0751(5) 0.9879(5) 0.0206(16) Uani 0.676(9) 1 d P 1
C24 C 0.1471(5) -0.1207(5) 0.9124(4) 0.0209(12) Uani 0.676(9) 1 d P 1
C25 C 0.2490(6) -0.1936(6) 0.8621(4) 0.0225(13) Uani 0.676(9) 1 d PD 1
H19 H 0.2191 -0.2228 0.8107 0.027 Uiso 0.676(9) 1 calc PR 1
C26 C 0.3965(12) -0.2242(15) 0.8874(11) 0.026(2) Uani 0.676(9) 1 d PD 1
H20 H 0.4672 -0.2767 0.8543 0.031 Uiso 0.676(9) 1 calc PR 1
C27 C 0.4406(7) -0.1785(6) 0.9605(5) 0.0238(14) Uani 0.676(9) 1 d PD 1
H21 H 0.5418 -0.1971 0.9753 0.029 Uiso 0.676(9) 1 calc PR 1
C28 C 0.3372(9) -0.1049(7) 1.0129(5) 0.0268(15) Uani 0.676(9) 1 d P 1
H22 H 0.3673 -0.0763 1.0646 0.032 Uiso 0.676(9) 1 calc PR 1
C15B C 0.1265(11) 0.0270(8) 1.0835(7) 0.025(3) Uani 0.324(9) 1 d P 2
C16B C 0.1552(14) 0.1785(12) 1.0601(8) 0.030(3) Uiso 0.324(9) 1 d P 2
C17B C 0.1415(14) 0.2774(15) 0.9592(12) 0.030(4) Uiso 0.324(9) 1 d P 2
H23 H 0.1183 0.2511 0.9042 0.035 Uiso 0.324(9) 1 calc PR 2
O2B O 0.0520(14) -0.011(2) 1.2044(15) 0.019(3) Uani 0.324(9) 1 d P 2
H24 H 0.0283 -0.0902 1.2240 0.028 Uiso 0.324(9) 1 calc PR 2
C23B C 0.2351(15) -0.0549(10) 1.0271(9) 0.026(2) Uani 0.324(9) 1 d P 2
C24B C 0.1696(13) -0.0920(13) 0.9577(12) 0.015(3) Uiso 0.324(9) 1 d P 2
C25B C 0.2513(17) -0.1688(14) 0.9010(10) 0.036(3) Uani 0.324(9) 1 d PD 2
H25 H 0.2062 -0.1967 0.8550 0.043 Uiso 0.324(9) 1 calc PR 2
C26B C 0.402(2) -0.204(3) 0.913(2) 0.023(5) Uani 0.324(9) 1 d PD 2
H26 H 0.4615 -0.2515 0.8718 0.028 Uiso 0.324(9) 1 calc PR 2
C27B C 0.4692(17) -0.1712(17) 0.9851(11) 0.029(4) Uiso 0.324(9) 1 d PD 2
H27 H 0.5719 -0.2018 0.9958 0.035 Uiso 0.324(9) 1 calc PR 2
C28B C 0.3845(17) -0.0942(14) 1.0401(10) 0.028(3) Uani 0.324(9) 1 d P 2
H28 H 0.4291 -0.0679 1.0873 0.033 Uiso 0.324(9) 1 calc PR 2
C22B C 0.013(2) -0.0310(13) 0.9673(11) 0.028(6) Uani 0.324(9) 1 d P 2
O4 O 0.2666(2) 0.2223(2) 0.66350(14) 0.0402(5) Uani 1 1 d . .
C39 C 0.3084(4) 0.1187(4) 0.6145(2) 0.0521(9) Uani 1 1 d . .
H29 H 0.2865 0.1628 0.5386 0.063 Uiso 1 1 calc R .
H30 H 0.2549 0.0402 0.6470 0.063 Uiso 1 1 calc R .
C40 C 0.4729(4) 0.0630(4) 0.6315(3) 0.0606(10) Uani 1 1 d . .
H31 H 0.4954 -0.0416 0.6681 0.073 Uiso 1 1 calc R .
H32 H 0.5270 0.0874 0.5637 0.073 Uiso 1 1 calc R .
C41 C 0.5128(3) 0.1372(4) 0.6989(2) 0.0544(9) Uani 1 1 d . .
H33 H 0.5820 0.0707 0.7546 0.065 Uiso 1 1 calc R .
H34 H 0.5570 0.2192 0.6558 0.065 Uiso 1 1 calc R .
C42 C 0.3685(3) 0.1852(3) 0.7447(2) 0.0366(7) Uani 1 1 d . .
H35 H 0.3438 0.1076 0.8082 0.044 Uiso 1 1 calc R .
H36 H 0.3699 0.2683 0.7637 0.044 Uiso 1 1 calc R .

loop_
_atom_site_aniso_label
_atom_site_aniso_U_11
_atom_site_aniso_U_22
_atom_site_aniso_U_33
_atom_site_aniso_U_23
_atom_site_aniso_U_13
_atom_site_aniso_U_12
C1 0.0255(15) 0.0237(13) 0.0214(12) -0.0026(11) -0.0014(11) -0.0059(11)
C2 0.0280(15) 0.0241(14) 0.0202(12) -0.0009(11) -0.0017(11) -0.0079(11)
C3 0.0275(15) 0.0215(14) 0.0251(13) -0.0056(11) 0.0006(11) -0.0078(11)
C4 0.0332(16) 0.0276(15) 0.0244(14) -0.0038(12) 0.0024(12) -0.0104(12)
C5 0.0413(19) 0.0326(16) 0.0299(15) -0.0097(13) 0.0108(14) -0.0130(14)
C6 0.0314(17) 0.0308(16) 0.0425(17) -0.0121(14) 0.0085(14) -0.0084(13)
C7 0.0312(17) 0.0349(17) 0.0346(16) -0.0013(13) -0.0018(13) 0.0009(13)
C8 0.0328(17) 0.0368(17) 0.0251(14) -0.0025(13) 0.0015(12) -0.0038(13)
O1 0.0255(10) 0.0303(10) 0.0230(9) 0.0016(8) -0.0026(8) -0.0059(8)
C9 0.0226(14) 0.0239(14) 0.0281(14) -0.0072(12) -0.0032(11) -0.0046(11)
C10 0.0261(15) 0.0313(15) 0.0310(14) -0.0087(12) -0.0010(12) -0.0067(12)
C11 0.0330(16) 0.0306(16) 0.0417(16) -0.0171(13) -0.0040(13) -0.0064(13)
C12 0.0300(16) 0.0232(15) 0.0451(17) -0.0105(13) -0.0028(13) -0.0072(12)
C13 0.0278(15) 0.0256(15) 0.0320(14) -0.0081(12) -0.0036(12) -0.0072(12)
C14 0.0212(14) 0.0234(14) 0.0288(14) -0.0075(11) -0.0040(11) -0.0011(11)
C15 0.031(3) 0.015(2) 0.019(2) -0.0019(17) -0.0037(19) -0.008(2)
C16 0.019(3) 0.021(2) 0.026(2) -0.0107(19) 0.006(2) -0.005(2)
C17 0.022(3) 0.026(3) 0.034(3) -0.002(2) 0.003(3) -0.004(3)
C18 0.0334(17) 0.0267(16) 0.0479(18) 0.0027(14) 0.0067(14) -0.0048(13)
C19 0.0302(17) 0.0247(15) 0.069(2) -0.0140(16) 0.0099(15) -0.0106(13)
C20 0.0261(16) 0.0381(17) 0.0576(19) -0.0273(16) 0.0080(14) -0.0106(13)
C21 0.054(2) 0.0384(17) 0.0364(16) -0.0139(14) 0.0030(15) -0.0232(15)
O2 0.107(7) 0.049(5) 0.028(3) 0.017(3) -0.030(4) -0.054(5)
C22 0.024(3) 0.016(3) 0.014(3) -0.005(2) -0.001(3) -0.006(3)
C23 0.030(3) 0.018(3) 0.016(3) -0.007(2) 0.000(2) -0.008(2)
C24 0.028(3) 0.013(2) 0.018(2) -0.0010(18) -0.002(2) -0.0048(19)
C25 0.025(3) 0.019(3) 0.021(3) -0.005(2) 0.003(2) -0.0066(19)
C26 0.030(3) 0.020(5) 0.027(5) -0.009(3) 0.004(3) -0.003(3)
C27 0.023(3) 0.025(3) 0.019(3) -0.005(3) -0.001(3) -0.002(2)
C28 0.033(5) 0.026(3) 0.018(3) -0.002(2) -0.005(3) -0.007(3)
C15B 0.022(6) 0.014(4) 0.028(5) 0.000(4) 0.000(4) 0.002(4)
O2B 0.015(4) 0.024(5) 0.020(5) -0.011(4) -0.005(3) -0.005(3)
C23B 0.024(7) 0.015(5) 0.028(6) 0.003(4) -0.006(5) 0.001(4)
C25B 0.048(9) 0.030(7) 0.032(8) -0.013(6) -0.009(7) -0.007(6)
C26B 0.020(7) 0.018(8) 0.038(16) -0.021(8) 0.005(7) 0.001(5)
C28B 0.029(9) 0.019(5) 0.024(7) 0.000(5) -0.001(5) 0.006(5)
C22B 0.016(7) 0.022(6) 0.033(10) 0.007(6) 0.001(7) -0.003(6)
O4 0.0327(12) 0.0467(12) 0.0386(11) -0.0136(10) -0.0015(9) -0.0061(9)
C39 0.063(2) 0.055(2) 0.0479(19) -0.0244(17) 0.0045(17) -0.0231(18)
C40 0.063(3) 0.050(2) 0.059(2) -0.0175(18) 0.0150(19) -0.0024(18)
C41 0.0336(19) 0.074(2) 0.0442(18) -0.0142(18) 0.0017(15) -0.0028(17)
C42 0.0309(16) 0.0380(17) 0.0363(15) -0.0075(13) -0.0011(13) -0.0081(13)

loop_
_atom_type_symbol
_atom_type_description
_atom_type_scat_dispersion_real
_atom_type_scat_dispersion_imag
_atom_type_scat_source
C C 0.0033 0.0016 'International Tables Vol C Tables 4.2.6.8 and 6.1.1.4'
H H 0.0000 0.0000 'International Tables Vol C Tables 4.2.6.8 and 6.1.1.4'
O O 0.0106 0.0060 'International Tables Vol C Tables 4.2.6.8 and 6.1.1.4'

loop_
_geom_angle_atom_site_label_1
_geom_angle_atom_site_label_2
_geom_angle_atom_site_label_3
_geom_angle
_geom_angle_site_symmetry_1
_geom_angle_site_symmetry_3
C1 C1 C9 110.5(3) 2_566 .
C1 C1 C2 112.4(3) 2_566 .
C9 C1 C2 137.0(2) . .
O1 C2 C1 112.6(2) . .
O1 C2 C3 107.55(18) . .
C1 C2 C3 112.3(2) . .
O1 C2 C14 112.6(2) . 2_566
C1 C2 C14 99.26(18) . 2_566
C3 C2 C14 112.5(2) . 2_566
C4 C3 C8 118.6(2) . .
C4 C3 C2 122.1(2) . .
C8 C3 C2 119.2(2) . .
C3 C4 C5 120.4(2) . .
C6 C5 C4 120.6(2) . .
C5 C6 C7 119.3(3) . .
C8 C7 C6 120.6(3) . .
C7 C8 C3 120.5(2) . .
C14 C9 C10 121.1(2) . .
C14 C9 C1 106.8(2) . .
C10 C9 C1 132.1(2) . .
C11 C10 C9 117.8(2) . .
C12 C11 C10 120.9(3) . .
C11 C12 C13 121.0(2) . .
C14 C13 C12 118.9(2) . .
C13 C14 C9 120.3(2) . .
C13 C14 C2 128.7(2) . 2_566
C9 C14 C2 110.9(2) . 2_566
C22 C15 O2 105.6(6) . .
C22 C15 C16 112.1(4) . .
O2 C15 C16 102.6(5) . .
C22 C15 C24 100.4(5) . 2_557
O2 C15 C24 123.8(5) . 2_557
C16 C15 C24 112.3(3) . 2_557
C21 C16 C17 119.3(4) . .
C21 C16 C15 121.5(3) . .
C17 C16 C15 119.1(4) . .
C16 C17 C18 118.6(5) . .
C19 C18 C17B 119.4(7) . .
C19 C18 C17 120.8(4) . .
C17B C18 C17 19.1(6) . .
C18 C19 C20 120.1(3) . .
C19 C20 C21 119.8(3) . .
C20 C21 C16 120.5(3) . .
C20 C21 C16B 117.4(5) . .
C16 C21 C16B 24.5(4) . .
C22 C22 C23 109.6(10) 2_557 .
C22 C22 C15 112.7(10) 2_557 .
C23 C22 C15 137.6(6) . .
C28 C23 C24 120.2(5) . .
C28 C23 C22 132.6(7) . .
C24 C23 C22 107.1(6) . .
C25 C24 C23 120.6(4) . .
C25 C24 C15 129.3(4) . 2_557
C23 C24 C15 110.1(5) . 2_557
C24 C25 C26 119.3(6) . .
C27 C26 C25 120.4(8) . .
C26 C27 C28 120.7(7) . .
C23 C28 C27 118.7(5) . .
C23B C15B C22B 98.2(10) . 2_557
C23B C15B C16B 112.4(8) . .
C22B C15B C16B 112.6(8) 2_557 .
C23B C15B O2B 135.7(8) . .
C22B C15B O2B 94.1(9) 2_557 .
C16B C15B O2B 101.5(10) . .
C17B C16B C21 117.0(10) . .
C17B C16B C15B 119.8(10) . .
C21 C16B C15B 122.0(8) . .
C18 C17B C16B 121.1(12) . .
C28B C23B C24B 120.1(12) . .
C28B C23B C15B 126.6(11) . .
C24B C23B C15B 113.3(12) . .
C25B C24B C23B 121.2(12) . .
C25B C24B C22B 136.0(17) . .
C23B C24B C22B 102.8(15) . .
C24B C25B C26B 117.6(12) . .
C25B C26B C27B 121.8(13) . .
C28B C27B C26B 118.9(13) . .
C27B C28B C23B 120.2(11) . .
C22B C22B C24B 114(3) 2_557 .
C22B C22B C15B 112(2) 2_557 2_557
C24B C22B C15B 134.3(14) . 2_557
C42 O4 C39 107.1(2) . .
O4 C39 C40 105.9(3) . .
C41 C40 C39 104.5(3) . .
C42 C41 C40 103.2(3) . .
O4 C42 C41 104.3(2) . .

loop_
_geom_bond_atom_site_label_1
_geom_bond_atom_site_label_2
_geom_bond_distance
_geom_bond_site_symmetry_2
C1 C1 1.331(5) 2_566
C1 C9 1.464(3) .
C1 C2 1.521(3) .
C2 O1 1.432(3) .
C2 C3 1.527(4) .
C2 C14 1.547(3) 2_566
C3 C4 1.385(3) .
C3 C8 1.390(3) .
C4 C5 1.388(4) .
C5 C6 1.371(4) .
C6 C7 1.382(4) .
C7 C8 1.379(4) .
C9 C14 1.395(3) .
C9 C10 1.396(4) .
C10 C11 1.393(4) .
C11 C12 1.376(3) .
C12 C13 1.393(4) .
C13 C14 1.375(3) .
C14 C2 1.547(3) 2_566
C15 C22 1.493(9) .
C15 O2 1.522(10) .
C15 C16 1.537(5) .
C15 C24 1.543(7) 2_557
C16 C21 1.389(5) .
C16 C17 1.399(7) .
C17 C18 1.407(7) .
C18 C19 1.369(4) .
C18 C17B 1.375(15) .
C19 C20 1.377(4) .
C20 C21 1.387(4) .
C21 C16B 1.435(11) .
C22 C22 1.357(11) 2_557
C22 C23 1.459(10) .
C23 C28 1.380(8) .
C23 C24 1.414(7) .
C24 C25 1.376(7) .
C24 C15 1.543(7) 2_557
C25 C26 1.394(10) .
C26 C27 1.386(8) .
C27 C28 1.407(10) .
C15B C23B 1.518(16) .
C15B C22B 1.53(2) 2_557
C15B C16B 1.559(14) .
C15B O2B 1.68(2) .
C16B C17B 1.379(17) .
C23B C28B 1.377(18) .
C23B C24B 1.385(15) .
C24B C25B 1.377(17) .
C24B C22B 1.47(2) .
C25B C26B 1.389(17) .
C26B C27B 1.392(13) .
C27B C28B 1.37(2) .
C22B C22B 1.26(3) 2_557
C22B C15B 1.53(2) 2_557
O4 C42 1.421(3) .
O4 C39 1.433(4) .
C39 C40 1.527(5) .
C40 C41 1.520(5) .
C41 C42 1.496(4) .

loop_
_geom_torsion_atom_site_label_1
_geom_torsion_atom_site_label_2
_geom_torsion_atom_site_label_3
_geom_torsion_atom_site_label_4
_geom_torsion
_geom_torsion_site_symmetry_1
_geom_torsion_site_symmetry_4
C1 C1 C2 O1 -121.4(3) 2_566 .
C9 C1 C2 O1 61.6(4) . .
C1 C1 C2 C3 116.9(3) 2_566 .
C9 C1 C2 C3 -60.0(4) . .
C1 C1 C2 C14 -2.1(3) 2_566 2_566
C9 C1 C2 C14 -179.1(3) . 2_566
O1 C2 C3 C4 -0.3(3) . .
C1 C2 C3 C4 124.2(2) . .
C14 C2 C3 C4 -124.8(2) 2_566 .
O1 C2 C3 C8 178.3(2) . .
C1 C2 C3 C8 -57.2(3) . .
C14 C2 C3 C8 53.8(3) 2_566 .
C8 C3 C4 C5 0.5(4) . .
C2 C3 C4 C5 179.2(2) . .
C3 C4 C5 C6 -0.4(4) . .
C4 C5 C6 C7 0.3(4) . .
C5 C6 C7 C8 -0.4(4) . .
C6 C7 C8 C3 0.5(4) . .
C4 C3 C8 C7 -0.6(4) . .
C2 C3 C8 C7 -179.3(2) . .
C1 C1 C9 C14 1.2(4) 2_566 .
C2 C1 C9 C14 178.2(3) . .
C1 C1 C9 C10 -177.4(3) 2_566 .
C2 C1 C9 C10 -0.4(5) . .
C14 C9 C10 C11 0.1(4) . .
C1 C9 C10 C11 178.6(3) . .
C9 C10 C11 C12 0.0(4) . .
C10 C11 C12 C13 -0.2(4) . .
C11 C12 C13 C14 0.3(4) . .
C12 C13 C14 C9 -0.2(4) . .
C12 C13 C14 C2 -179.0(2) . 2_566
C10 C9 C14 C13 0.0(4) . .
C1 C9 C14 C13 -178.8(2) . .
C10 C9 C14 C2 179.0(2) . 2_566
C1 C9 C14 C2 0.2(3) . 2_566
C22 C15 C16 C21 -132.7(5) . .
O2 C15 C16 C21 -19.9(6) . .
C24 C15 C16 C21 115.2(5) 2_557 .
C22 C15 C16 C17 44.5(7) . .
O2 C15 C16 C17 157.4(6) . .
C24 C15 C16 C17 -67.6(6) 2_557 .
C21 C16 C17 C18 -2.4(7) . .
C15 C16 C17 C18 -179.7(5) . .
C16 C17 C18 C19 -6.2(7) . .
C16 C17 C18 C17B 85(3) . .
C17B C18 C19 C20 -14.1(7) . .
C17 C18 C19 C20 7.9(5) . .
C18 C19 C20 C21 -0.9(4) . .
C19 C20 C21 C16 -7.8(5) . .
C19 C20 C21 C16B 20.1(7) . .
C17 C16 C21 C20 9.4(7) . .
C15 C16 C21 C20 -173.4(3) . .
C17 C16 C21 C16B -80.4(13) . .
C15 C16 C21 C16B 96.8(13) . .
O2 C15 C22 C22 131.9(6) . 2_557
C16 C15 C22 C22 -117.2(6) . 2_557
C24 C15 C22 C22 2.2(6) 2_557 2_557
O2 C15 C22 C23 -51.1(7) . .
C16 C15 C22 C23 59.9(7) . .
C24 C15 C22 C23 179.3(5) 2_557 .
C22 C22 C23 C28 179.5(6) 2_557 .
C15 C22 C23 C28 2.4(9) . .
C22 C22 C23 C24 -1.0(6) 2_557 .
C15 C22 C23 C24 -178.1(5) . .
C28 C23 C24 C25 -0.8(6) . .
C22 C23 C24 C25 179.6(4) . .
C28 C23 C24 C15 179.2(4) . 2_557
C22 C23 C24 C15 -0.4(4) . 2_557
C23 C24 C25 C26 0.9(9) . .
C15 C24 C25 C26 -179.0(8) 2_557 .
C24 C25 C26 C27 -1.6(16) . .
C25 C26 C27 C28 2.2(17) . .
C24 C23 C28 C27 1.3(8) . .
C22 C23 C28 C27 -179.2(5) . .
C26 C27 C28 C23 -2.0(11) . .
C20 C21 C16B C17B -24.4(12) . .
C16 C21 C16B C17B 79.5(14) . .
C20 C21 C16B C15B 168.3(7) . .
C16 C21 C16B C15B -87.7(15) . .
C23B C15B C16B C17B 63.6(13) . .
C22B C15B C16B C17B -46.2(14) 2_557 .
O2B C15B C16B C17B -145.6(11) . .
C23B C15B C16B C21 -129.5(10) . .
C22B C15B C16B C21 120.7(11) 2_557 .
O2B C15B C16B C21 21.3(11) . .
C19 C18 C17B C16B 9.2(13) . .
C17 C18 C17B C16B -91(3) . .
C21 C16B C17B C18 10.0(15) . .
C15B C16B C17B C18 177.6(9) . .
C22B C15B C23B C28B -179.6(10) 2_557 .
C16B C15B C23B C28B 61.8(13) . .
O2B C15B C23B C28B -75.1(17) . .
C22B C15B C23B C24B -0.5(11) 2_557 .
C16B C15B C23B C24B -119.1(10) . .
O2B C15B C23B C24B 104.1(15) . .
C28B C23B C24B C25B 0.2(18) . .
C15B C23B C24B C25B -178.9(9) . .
C28B C23B C24B C22B -180.0(9) . .
C15B C23B C24B C22B 0.9(12) . .
C23B C24B C25B C26B -2(2) . .
C22B C24B C25B C26B 178.4(18) . .
C24B C25B C26B C27B 4(3) . .
C25B C26B C27B C28B -4(3) . .
C26B C27B C28B C23B 2(2) . .
C24B C23B C28B C27B -0.5(19) . .
C15B C23B C28B C27B 178.6(10) . .
C25B C24B C22B C22B 178.7(15) . 2_557
C23B C24B C22B C22B -1.0(16) . 2_557
C25B C24B C22B C15B 0(2) . 2_557
C23B C24B C22B C15B 180.0(11) . 2_557
C42 O4 C39 C40 -26.6(3) . .
O4 C39 C40 C41 3.6(3) . .
C39 C40 C41 C42 19.0(3) . .
C39 O4 C42 C41 39.4(3) . .
C40 C41 C42 O4 -35.5(3) . .
